data_7229939
loop_
_publ_author_name
'Nisar, Madiha'
'Sung, Herman H.-Y.'
'Puschmann, Horst'
'Lakerveld, Richard'
'Haynes, Richard K.'
'Williams, Ian D.'

_publ_section_title
;
 11-Azaartemisinin cocrystals with preserved lactam&#x2009;:&#x2009;acid
 heterosynthons
;
_journal_issue 9
_journal_name_full CrystEngComm
_journal_page_first 1205
_journal_paper_doi 10.1039/C7CE01875D
_journal_volume 20
_journal_year 2018
_chemical_absolute_configuration ad
_chemical_formula_moiety 'C15 H23 N O4'
_chemical_formula_sum 'C15 H23 N O4'
_chemical_formula_weight 281.34
_chemical_name_common 11-Azaart
_chemical_name_systematic 11-azaartemisinin
_space_group_crystal_system trigonal
_space_group_IT_number 145
_space_group_name_Hall 'P 32'
_space_group_name_H-M_alt 'P 32'
_symmetry_space_group_name_Hall 'P 32'
_symmetry_space_group_name_H-M 'P 32'
_atom_sites_solution_hydrogens geom
_atom_sites_solution_primary direct
_audit_creation_date 2017-08-04
_audit_creation_method
;
Olex2 1.2
(compiled 2017.07.20 svn.r3457 for OlexSys, GUI svn.r5370)
;
_audit_update_record
;
2017-08-15 deposited with the CCDC.
2018-01-10 downloaded from the CCDC.
;
_cell_angle_alpha 90
_cell_angle_beta 90
_cell_angle_gamma 120
_cell_formula_units_Z 3
_cell_length_a 11.71759(15)
_cell_length_b 11.71759(15)
_cell_length_c 9.48728(13)
_cell_measurement_reflns_used 4018
_cell_measurement_temperature 100.00(10)
_cell_measurement_theta_max 74.9010
_cell_measurement_theta_min 6.3710
_cell_volume 1128.10(3)
_computing_cell_refinement
;
CrysAlisPro, Agilent Technologies,
Version 1.171.37.35 (release 13-08-2014 CrysAlis171 .NET)
(compiled Aug 13 2014,18:06:01)
;
_computing_data_collection
;
CrysAlisPro, Agilent Technologies,
Version 1.171.37.35 (release 13-08-2014 CrysAlis171 .NET)
(compiled Aug 13 2014,18:06:01)
;
_computing_data_reduction
;
CrysAlisPro, Agilent Technologies,
Version 1.171.37.35 (release 13-08-2014 CrysAlis171 .NET)
(compiled Aug 13 2014,18:06:01)
;
_computing_molecular_graphics 'Olex2 (Dolomanov et al., 2009)'
_computing_publication_material 'Olex2 (Dolomanov et al., 2009)'
_computing_structure_refinement 'ShelXL (Sheldrick, 2015)'
_computing_structure_solution 'ShelXS (Sheldrick, 2008)'
_diffrn_ambient_environment N~2~
_diffrn_ambient_temperature 100.00(10)
_diffrn_detector 'CCD plate'
_diffrn_detector_area_resol_mean 10.3587
_diffrn_detector_type Atlas
_diffrn_measured_fraction_theta_full 0.999
_diffrn_measured_fraction_theta_max 0.999
_diffrn_measurement_details
;
#__ type_ start__ end____ width___ exp.time_
  1 omega   36.00   62.00   1.0000    2.0000
omega____ theta____ kappa____ phi______ frames
    -      110.5703  -94.0000  150.0000 26

#__ type_ start__ end____ width___ exp.time_
  2 omega   77.00  103.00   1.0000    2.0000
omega____ theta____ kappa____ phi______ frames
    -      110.5703  -94.0000  150.0000 26

#__ type_ start__ end____ width___ exp.time_
  3 omega   26.00   77.00   1.0000    2.0000
omega____ theta____ kappa____ phi______ frames
    -      110.5703  -94.0000   60.0000 51

#__ type_ start__ end____ width___ exp.time_
  4 omega  123.00  170.00   1.0000    2.0000
omega____ theta____ kappa____ phi______ frames
    -      110.5703   30.0000  -60.0000 47

#__ type_ start__ end____ width___ exp.time_
  5 omega  127.00  177.00   1.0000    2.0000
omega____ theta____ kappa____ phi______ frames
    -      110.5703   77.0000 -120.0000 50

#__ type_ start__ end____ width___ exp.time_
  6 omega  119.00  174.00   1.0000    2.0000
omega____ theta____ kappa____ phi______ frames
    -      110.5703   77.0000 -150.0000 55

#__ type_ start__ end____ width___ exp.time_
  7 omega   82.00  107.00   1.0000    2.0000
omega____ theta____ kappa____ phi______ frames
    -      110.5703   61.0000 -150.0000 25

#__ type_ start__ end____ width___ exp.time_
  8 omega   83.00  118.00   1.0000    2.0000
omega____ theta____ kappa____ phi______ frames
    -      110.5703   45.0000 -120.0000 35

#__ type_ start__ end____ width___ exp.time_
  9 omega   85.00  111.00   1.0000    2.0000
omega____ theta____ kappa____ phi______ frames
    -      110.5703   45.0000  -90.0000 26

#__ type_ start__ end____ width___ exp.time_
 10 omega   77.00  103.00   1.0000    2.0000
omega____ theta____ kappa____ phi______ frames
    -      110.5703   77.0000 -150.0000 26

#__ type_ start__ end____ width___ exp.time_
 11 omega   80.00  106.00   1.0000    2.0000
omega____ theta____ kappa____ phi______ frames
    -      110.5703   61.0000 -120.0000 26

#__ type_ start__ end____ width___ exp.time_
 12 omega   80.00  126.00   1.0000    2.0000
omega____ theta____ kappa____ phi______ frames
    -      110.5703   61.0000  -90.0000 46

#__ type_ start__ end____ width___ exp.time_
 13 omega   78.00  104.00   1.0000    2.0000
omega____ theta____ kappa____ phi______ frames
    -      110.5703   77.0000 -120.0000 26

#__ type_ start__ end____ width___ exp.time_
 14 omega  102.00  177.00   1.0000    2.0000
omega____ theta____ kappa____ phi______ frames
    -      110.5703  111.0000   30.0000 75

#__ type_ start__ end____ width___ exp.time_
 15 omega   33.00   87.00   1.0000    2.0000
omega____ theta____ kappa____ phi______ frames
    -      110.5703  -30.0000 -120.0000 54

#__ type_ start__ end____ width___ exp.time_
 16 omega   64.00   94.00   1.0000    2.0000
omega____ theta____ kappa____ phi______ frames
    -       40.9453 -125.0000 -150.0000 30

#__ type_ start__ end____ width___ exp.time_
 17 omega   23.00   54.00   1.0000    2.0000
omega____ theta____ kappa____ phi______ frames
    -       40.9453 -125.0000 -150.0000 31

#__ type_ start__ end____ width___ exp.time_
 18 omega  -43.00  -12.00   1.0000    2.0000
omega____ theta____ kappa____ phi______ frames
    -      -40.9453  -57.0000 -150.0000 31

#__ type_ start__ end____ width___ exp.time_
 19 omega  -75.00  -48.00   1.0000    2.0000
omega____ theta____ kappa____ phi______ frames
    -      -40.9453  -57.0000 -150.0000 27

#__ type_ start__ end____ width___ exp.time_
 20 omega -111.00   33.00   1.0000    2.0000
omega____ theta____ kappa____ phi______ frames
    -      -40.9453    0.0000 -180.0000 144

#__ type_ start__ end____ width___ exp.time_
 21 omega -108.00  -83.00   1.0000    2.0000
omega____ theta____ kappa____ phi______ frames
    -      -40.9453 -133.0000  124.0000 25

#__ type_ start__ end____ width___ exp.time_
 22 omega -122.00  -89.00   1.0000    2.0000
omega____ theta____ kappa____ phi______ frames
    -      -40.9453  -89.0000  157.0000 33
;
_diffrn_measurement_device 'kappa diffractometer'
_diffrn_measurement_device_type 'SuperNova, Dual, Cu at zero, Atlas'
_diffrn_measurement_method '\w scans'
_diffrn_orient_matrix_UB_11 -0.1415895000
_diffrn_orient_matrix_UB_12 -0.1119422000
_diffrn_orient_matrix_UB_13 -0.0292878000
_diffrn_orient_matrix_UB_21 0.0549017000
_diffrn_orient_matrix_UB_22 -0.0798797000
_diffrn_orient_matrix_UB_23 -0.0732449000
_diffrn_orient_matrix_UB_31 -0.0004273000
_diffrn_orient_matrix_UB_32 -0.0640041000
_diffrn_orient_matrix_UB_33 0.1418938000
_diffrn_radiation_monochromator mirror
_diffrn_radiation_probe x-ray
_diffrn_radiation_type CuK\a
_diffrn_radiation_wavelength 1.54184
_diffrn_reflns_av_R_equivalents 0.0144
_diffrn_reflns_av_unetI/netI 0.0187
_diffrn_reflns_Laue_measured_fraction_full 0.999
_diffrn_reflns_Laue_measured_fraction_max 0.999
_diffrn_reflns_limit_h_max 14
_diffrn_reflns_limit_h_min -13
_diffrn_reflns_limit_k_max 13
_diffrn_reflns_limit_k_min -14
_diffrn_reflns_limit_l_max 11
_diffrn_reflns_limit_l_min -11
_diffrn_reflns_number 5621
_diffrn_reflns_point_group_measured_fraction_full 0.983
_diffrn_reflns_point_group_measured_fraction_max 0.983
_diffrn_reflns_theta_full 66.500
_diffrn_reflns_theta_max 67.285
_diffrn_reflns_theta_min 4.357
_diffrn_source 'sealed X-ray tube'
_diffrn_source_current 0.80
_diffrn_source_power 0.040
_diffrn_source_target Cu
_diffrn_source_type 'SuperNova (Cu) X-ray Source'
_diffrn_source_voltage 50
_exptl_absorpt_coefficient_mu 0.732
_exptl_absorpt_correction_T_max 1.00000
_exptl_absorpt_correction_T_min 0.57636
_exptl_absorpt_correction_type multi-scan
_exptl_absorpt_process_details
;
CrysAlisPro, Agilent Technologies,
Version 1.171.37.35 (release 13-08-2014 CrysAlis171 .NET)
(compiled Aug 13 2014,18:06:01)
Empirical absorption correction using spherical harmonics,
 implemented in SCALE3 ABSPACK scaling algorithm.
;
_exptl_crystal_colour colourless
_exptl_crystal_density_diffrn 1.242
_exptl_crystal_density_method 'not measured'
_exptl_crystal_description block
_exptl_crystal_F_000 456
_exptl_crystal_size_max 0.15
_exptl_crystal_size_mid 0.15
_exptl_crystal_size_min 0.12
_refine_diff_density_max 0.154
_refine_diff_density_min -0.132
_refine_diff_density_rms 0.028
_refine_ls_abs_structure_details
;
 Flack x determined using 1256 quotients [(I+)-(I-)]/[(I+)+(I-)]
 (Parsons, Flack and Wagner, Acta Cryst. B69 (2013) 249-259).
;
_refine_ls_abs_structure_Flack 0.00(6)
_refine_ls_extinction_method none
_refine_ls_goodness_of_fit_ref 1.016
_refine_ls_hydrogen_treatment constr
_refine_ls_matrix_type full
_refine_ls_number_parameters 184
_refine_ls_number_reflns 2647
_refine_ls_number_restraints 1
_refine_ls_restrained_S_all 1.016
_refine_ls_R_factor_all 0.0243
_refine_ls_R_factor_gt 0.0238
_refine_ls_shift/su_max 0.000
_refine_ls_shift/su_mean 0.000
_refine_ls_structure_factor_coef Fsqd
_refine_ls_weighting_details 'w=1/[\s^2^(Fo^2^)+(0.0299P)^2^+0.1784P] where P=(Fo^2^+2Fc^2^)/3'
_refine_ls_weighting_scheme calc
_refine_ls_wR_factor_gt 0.0579
_refine_ls_wR_factor_ref 0.0582
_reflns_Friedel_coverage 0.968
_reflns_Friedel_fraction_full 0.968
_reflns_Friedel_fraction_max 0.967
_reflns_number_gt 2604
_reflns_number_total 2647
_reflns_threshold_expression 'I > 2\s(I)'
_cod_data_source_file c7ce01875d2.cif
_cod_data_source_block madiha1cult_cpd1
_cod_depositor_comments 'Adding full bibliography for 7229939--7229946.cif.'
_cod_database_code 7229939
_shelx_shelxl_version_number 2014/7
_shelx_space_group_comment
;
The symmetry employed for this shelxl refinement is uniquely defined
by the following loop, which should always be used as a source of
symmetry information in preference to the above space-group names.
They are only intended as comments.
;
_shelx_estimated_absorpt_t_max 0.917
_shelx_estimated_absorpt_t_min 0.898
_reflns_odcompleteness_completeness 99.93
_reflns_odcompleteness_iscentric 1
_reflns_odcompleteness_theta 68.13
_olex2_refinement_description
;
1. Fixed Uiso
 At 1.2 times of:
  All C(H) groups, All C(H,H) groups, All N(H) groups
 At 1.5 times of:
  All C(H,H,H) groups
2.a Ternary CH refined with riding coordinates:
 C2(H2), C6(H6), C9(H9), C11(H11A), C12(H12)
2.b Secondary CH2 refined with riding coordinates:
 C4(H4A,H4B), C5(H5A,H5B), C7(H7A,H7B), C8(H8A,H8B)
2.c Aromatic/amide H refined with riding coordinates:
 N11(H11)
2.d Idealised Me refined as rotating group:
 C13(H13A,H13B,H13C), C14(H14A,H14B,H14C), C15(H15A,H15B,H15C)
;
_olex2_date_sample_data_collection 2016-03-17
_olex2_submission_special_instructions 'No special instructions were received'

loop_
_space_group_symop_operation_xyz
'x, y, z'
'-y, x-y, z+2/3'
'-x+y, -x, z+1/3'

loop_
_atom_site_label
_atom_site_type_symbol
_atom_site_fract_x
_atom_site_fract_y
_atom_site_fract_z
_atom_site_U_iso_or_equiv
_atom_site_adp_type
_atom_site_occupancy
_atom_site_site_symmetry_order
_atom_site_calc_flag
_atom_site_refinement_flags_posn
O1 O 0.16960(13) 0.42125(12) 0.66077(14) 0.0211(3) Uani 1 1 d .
O2 O 0.03484(12) 0.32083(12) 0.69935(14) 0.0218(3) Uani 1 1 d .
O3 O 0.06650(12) 0.14274(12) 0.68619(12) 0.0185(3) Uani 1 1 d .
O10 O 0.02297(13) 0.24505(13) 0.23629(14) 0.0261(3) Uani 1 1 d .
N11 N 0.07470(14) 0.19339(14) 0.44563(15) 0.0176(3) Uani 1 1 d .
H11 H 0.0068 0.1135 0.4350 0.021 Uiso 1 1 calc R
C1 C 0.24341(17) 0.36109(17) 0.60435(18) 0.0171(4) Uani 1 1 d .
C2 C 0.15298(17) 0.21442(17) 0.57172(18) 0.0168(4) Uani 1 1 d .
H2 H 0.2106 0.1755 0.5542 0.020 Uiso 1 1 calc R
C3 C 0.04295(19) 0.22423(18) 0.78127(19) 0.0214(4) Uani 1 1 d .
C4 C 0.1505(2) 0.2843(2) 0.8945(2) 0.0271(4) Uani 1 1 d .
H4A H 0.1642 0.3722 0.9202 0.032 Uiso 1 1 calc R
H4B H 0.1189 0.2283 0.9798 0.032 Uiso 1 1 calc R
C5 C 0.2829(2) 0.2993(2) 0.85055(19) 0.0261(4) Uani 1 1 d .
H5A H 0.2706 0.2102 0.8361 0.031 Uiso 1 1 calc R
H5B H 0.3456 0.3403 0.9296 0.031 Uiso 1 1 calc R
C6 C 0.45464(19) 0.3561(2) 0.6584(2) 0.0263(4) Uani 1 1 d .
H6 H 0.4138 0.2603 0.6354 0.032 Uiso 1 1 calc R
C7 C 0.51255(19) 0.43458(19) 0.5235(2) 0.0254(4) Uani 1 1 d .
H7A H 0.5776 0.4126 0.4846 0.031 Uiso 1 1 calc R
H7B H 0.5599 0.5297 0.5465 0.031 Uiso 1 1 calc R
C8 C 0.40906(18) 0.40802(18) 0.4114(2) 0.0219(4) Uani 1 1 d .
H8A H 0.3656 0.3144 0.3823 0.026 Uiso 1 1 calc R
H8B H 0.4519 0.4632 0.3274 0.026 Uiso 1 1 calc R
C9 C 0.19809(18) 0.42334(17) 0.36574(19) 0.0194(4) Uani 1 1 d .
H9 H 0.1529 0.4675 0.4102 0.023 Uiso 1 1 calc R
C10 C 0.09219(17) 0.28021(17) 0.34225(18) 0.0185(4) Uani 1 1 d .
C11 C 0.34608(18) 0.38083(18) 0.7172(2) 0.0221(4) Uani 1 1 d .
H11A H 0.3903 0.4756 0.7459 0.026 Uiso 1 1 calc R
C12 C 0.30601(17) 0.43951(17) 0.46987(18) 0.0176(4) Uani 1 1 d .
H12 H 0.3548 0.5345 0.4978 0.021 Uiso 1 1 calc R
C13 C -0.0936(2) 0.1408(2) 0.8427(2) 0.0268(4) Uani 1 1 d .
H13A H -0.1597 0.1246 0.7703 0.040 Uiso 1 1 calc GR
H13B H -0.1052 0.1873 0.9224 0.040 Uiso 1 1 calc GR
H13C H -0.1044 0.0566 0.8751 0.040 Uiso 1 1 calc GR
C14 C 0.5642(2) 0.3910(3) 0.7664(3) 0.0428(6) Uani 1 1 d .
H14A H 0.6345 0.3807 0.7234 0.064 Uiso 1 1 calc GR
H14B H 0.5283 0.3321 0.8479 0.064 Uiso 1 1 calc GR
H14C H 0.5998 0.4824 0.7971 0.064 Uiso 1 1 calc GR
C15 C 0.2523(2) 0.4928(2) 0.2248(2) 0.0281(4) Uani 1 1 d .
H15A H 0.2940 0.4501 0.1746 0.042 Uiso 1 1 calc GR
H15B H 0.3177 0.5855 0.2417 0.042 Uiso 1 1 calc GR
H15C H 0.1801 0.4874 0.1677 0.042 Uiso 1 1 calc GR

loop_
_atom_site_aniso_label
_atom_site_aniso_U_11
_atom_site_aniso_U_22
_atom_site_aniso_U_33
_atom_site_aniso_U_23
_atom_site_aniso_U_13
_atom_site_aniso_U_12
O1 0.0218(6) 0.0142(6) 0.0267(7) -0.0008(5) 0.0054(5) 0.0086(5)
O2 0.0213(6) 0.0184(6) 0.0255(7) 0.0029(5) 0.0064(5) 0.0097(5)
O3 0.0228(7) 0.0151(6) 0.0176(6) 0.0019(5) 0.0038(5) 0.0094(5)
O10 0.0231(7) 0.0242(7) 0.0217(7) 0.0026(5) -0.0045(5) 0.0049(6)
N11 0.0170(7) 0.0130(7) 0.0186(7) -0.0005(6) -0.0001(6) 0.0044(6)
C1 0.0199(9) 0.0145(8) 0.0184(9) -0.0030(6) 0.0000(7) 0.0097(7)
C2 0.0177(8) 0.0146(8) 0.0176(8) 0.0004(6) 0.0015(7) 0.0078(7)
C3 0.0277(10) 0.0181(9) 0.0199(9) 0.0003(7) 0.0043(7) 0.0125(8)
C4 0.0355(11) 0.0246(10) 0.0179(9) 0.0000(7) 0.0014(8) 0.0126(9)
C5 0.0288(10) 0.0238(10) 0.0206(9) 0.0005(7) -0.0058(8) 0.0092(8)
C6 0.0209(10) 0.0233(10) 0.0332(11) 0.0023(8) -0.0036(8) 0.0099(8)
C7 0.0193(10) 0.0208(9) 0.0351(12) 0.0012(8) 0.0008(8) 0.0092(8)
C8 0.0200(9) 0.0179(9) 0.0257(9) -0.0007(7) 0.0045(7) 0.0079(8)
C9 0.0207(9) 0.0163(9) 0.0209(9) 0.0008(7) -0.0008(7) 0.0090(8)
C10 0.0169(8) 0.0193(9) 0.0190(9) 0.0000(7) 0.0023(7) 0.0090(7)
C11 0.0224(10) 0.0174(9) 0.0224(9) -0.0025(7) -0.0049(7) 0.0069(8)
C12 0.0181(9) 0.0120(8) 0.0210(9) -0.0011(6) -0.0002(7) 0.0061(7)
C13 0.0301(11) 0.0246(10) 0.0245(10) 0.0014(8) 0.0087(8) 0.0127(9)
C14 0.0273(12) 0.0500(15) 0.0475(15) 0.0097(11) -0.0093(10) 0.0166(11)
C15 0.0267(11) 0.0215(9) 0.0254(10) 0.0054(8) -0.0032(8) 0.0040(8)

loop_
_atom_type_symbol
_atom_type_description
_atom_type_scat_dispersion_real
_atom_type_scat_dispersion_imag
_atom_type_scat_source
C C 0.0181 0.0091 'International Tables Vol C Tables 4.2.6.8 and 6.1.1.4'
H H 0.0000 0.0000 'International Tables Vol C Tables 4.2.6.8 and 6.1.1.4'
N N 0.0311 0.0180 'International Tables Vol C Tables 4.2.6.8 and 6.1.1.4'
O O 0.0492 0.0322 'International Tables Vol C Tables 4.2.6.8 and 6.1.1.4'

loop_
_geom_angle_atom_site_label_1
_geom_angle_atom_site_label_2
_geom_angle_atom_site_label_3
_geom_angle
C1 O1 O2 111.29(12)
C3 O2 O1 107.62(13)
C2 O3 C3 113.58(13)
C10 N11 C2 128.65(14)
O1 C1 C2 111.73(14)
O1 C1 C11 106.19(14)
O1 C1 C12 103.73(13)
C2 C1 C11 111.04(14)
C12 C1 C2 111.12(14)
C12 C1 C11 112.73(14)
O3 C2 N11 108.83(14)
O3 C2 C1 113.15(14)
N11 C2 C1 112.36(14)
O2 C3 O3 107.38(13)
O2 C3 C4 112.70(15)
O2 C3 C13 104.83(15)
O3 C3 C4 111.00(16)
O3 C3 C13 107.73(15)
C13 C3 C4 112.81(16)
C5 C4 C3 114.54(16)
C4 C5 C11 116.24(16)
C7 C6 C11 110.51(16)
C7 C6 C14 109.91(17)
C14 C6 C11 111.59(18)
C6 C7 C8 113.24(16)
C7 C8 C12 109.91(15)
C10 C9 C12 113.34(14)
C10 C9 C15 110.55(15)
C15 C9 C12 113.49(15)
O10 C10 N11 121.04(16)
O10 C10 C9 121.84(16)
N11 C10 C9 117.09(15)
C1 C11 C6 112.08(15)
C5 C11 C1 112.49(15)
C5 C11 C6 111.56(16)
C1 C12 C8 110.89(14)
C1 C12 C9 110.11(14)
C8 C12 C9 115.82(14)

loop_
_geom_bond_atom_site_label_1
_geom_bond_atom_site_label_2
_geom_bond_distance
O1 O2 1.4676(18)
O1 C1 1.463(2)
O2 C3 1.415(2)
O3 C2 1.435(2)
O3 C3 1.437(2)
O10 C10 1.226(2)
N11 C2 1.452(2)
N11 C10 1.353(2)
C1 C2 1.533(2)
C1 C11 1.539(2)
C1 C12 1.528(2)
C3 C4 1.533(3)
C3 C13 1.514(3)
C4 C5 1.530(3)
C5 C11 1.534(3)
C6 C7 1.523(3)
C6 C11 1.543(3)
C6 C14 1.529(3)
C7 C8 1.524(3)
C8 C12 1.532(2)
C9 C10 1.524(2)
C9 C12 1.540(2)
C9 C15 1.529(3)

loop_
_geom_torsion_atom_site_label_1
_geom_torsion_atom_site_label_2
_geom_torsion_atom_site_label_3
_geom_torsion_atom_site_label_4
_geom_torsion
O1 O2 C3 O3 -77.21(16)
O1 O2 C3 C4 45.34(18)
O1 O2 C3 C13 168.39(13)
O1 C1 C2 O3 -49.49(19)
O1 C1 C2 N11 74.26(18)
O1 C1 C11 C5 68.45(18)
O1 C1 C11 C6 -164.88(14)
O1 C1 C12 C8 168.93(14)
O1 C1 C12 C9 -61.56(16)
O2 O1 C1 C2 12.13(18)
O2 O1 C1 C11 -109.08(14)
O2 O1 C1 C12 131.91(13)
O2 C3 C4 C5 -94.7(2)
O3 C3 C4 C5 25.8(2)
C1 O1 O2 C3 48.65(16)
C2 O3 C3 O2 37.59(19)
C2 O3 C3 C4 -86.00(17)
C2 O3 C3 C13 150.03(15)
C2 N11 C10 O10 174.58(17)
C2 N11 C10 C9 -7.3(3)
C2 C1 C11 C5 -53.2(2)
C2 C1 C11 C6 73.48(19)
C2 C1 C12 C8 -70.89(18)
C2 C1 C12 C9 58.62(17)
C3 O3 C2 N11 -102.38(16)
C3 O3 C2 C1 23.28(19)
C3 C4 C5 C11 56.9(2)
C4 C5 C11 C1 -36.2(2)
C4 C5 C11 C6 -163.17(16)
C6 C7 C8 C12 57.8(2)
C7 C6 C11 C1 50.9(2)
C7 C6 C11 C5 178.12(15)
C7 C8 C12 C1 -56.27(19)
C7 C8 C12 C9 177.32(15)
C10 N11 C2 O3 142.19(17)
C10 N11 C2 C1 16.1(2)
C10 C9 C12 C1 -49.69(19)
C10 C9 C12 C8 77.11(19)
C11 C1 C2 O3 68.86(18)
C11 C1 C2 N11 -167.39(14)
C11 C1 C12 C8 54.50(18)
C11 C1 C12 C9 -175.99(14)
C11 C6 C7 C8 -55.0(2)
C12 C1 C2 O3 -164.82(14)
C12 C1 C2 N11 -41.07(18)
C12 C1 C11 C5 -178.62(15)
C12 C1 C11 C6 -51.95(19)
C12 C9 C10 O10 -157.90(16)
C12 C9 C10 N11 24.0(2)
C13 C3 C4 C5 146.85(17)
C14 C6 C7 C8 -178.56(18)
C14 C6 C11 C1 173.56(16)
C14 C6 C11 C5 -59.3(2)
C15 C9 C10 O10 -29.2(2)
C15 C9 C10 N11 152.73(16)
C15 C9 C12 C1 -176.87(15)
C15 C9 C12 C8 -50.1(2)
